data_4312310
loop_
_publ_author_name
'Donald J. Darensbourg'
'Cesar G. Ortiz'
'Jason C. Yarbrough'

_publ_section_title
;
 Synthesis and Structures of Nickel and Palladium Salicylaldiminato
 1,3,5-Triaza-7-phosphaadamantane (PTA) Complexes
;
_journal_name_full 'Inorganic Chemistry'
_journal_page_first 6915
_journal_page_last 6922
_journal_paper_doi 10.1021/ic0341284
_journal_volume 42
_journal_year 2003
_chemical_formula_sum 'C32 H40 Cl2 N5 Ni O3 P'
_chemical_formula_weight 703.27
_chemical_name_systematic
; 
 ? 
;
_space_group_IT_number 14
_symmetry_cell_setting monoclinic
_symmetry_space_group_name_Hall '-P 2yn'
_symmetry_space_group_name_H-M 'P 1 21/n 1'
_atom_sites_solution_hydrogens geom
_atom_sites_solution_primary direct
_atom_sites_solution_secondary difmap
_audit_creation_method SHELXL-97
_cell_angle_alpha 90.00
_cell_angle_beta 100.643(2)
_cell_angle_gamma 90.00
_cell_formula_units_Z 4
_cell_length_a 10.1182(9)
_cell_length_b 20.5266(18)
_cell_length_c 15.5267(13)
_cell_measurement_temperature 110(2)
_cell_volume 3169.3(5)
_computing_cell_refinement 'Bruker SMART'
_computing_data_collection 'Bruker SMART'
_computing_data_reduction 'Bruker SHELXTL'
_computing_molecular_graphics 'Bruker SHELXTL'
_computing_publication_material 'Bruker SHELXTL'
_computing_structure_refinement 'SHELXL-97 (Sheldrick, 1997)'
_computing_structure_solution 'SHELXS-97 (Sheldrick, 1990)'
_diffrn_ambient_temperature 110(2)
_diffrn_measured_fraction_theta_full 0.941
_diffrn_measured_fraction_theta_max 0.941
_diffrn_measurement_device_type 'CCD area detector'
_diffrn_measurement_method 'phi and omega scans'
_diffrn_radiation_monochromator graphite
_diffrn_radiation_source 'fine-focus sealed tube'
_diffrn_radiation_type MoK\a
_diffrn_radiation_wavelength 0.71073
_diffrn_reflns_av_R_equivalents 0.0785
_diffrn_reflns_av_sigmaI/netI 0.1778
_diffrn_reflns_limit_h_max 13
_diffrn_reflns_limit_h_min -12
_diffrn_reflns_limit_k_max 22
_diffrn_reflns_limit_k_min -27
_diffrn_reflns_limit_l_max 20
_diffrn_reflns_limit_l_min -17
_diffrn_reflns_number 20135
_diffrn_reflns_theta_full 28.33
_diffrn_reflns_theta_max 28.33
_diffrn_reflns_theta_min 1.66
_exptl_absorpt_coefficient_mu 0.874
_exptl_absorpt_correction_type none
_exptl_crystal_density_diffrn 1.474
_exptl_crystal_density_method 'not measured'
_exptl_crystal_F_000 1472
_refine_diff_density_max 2.002
_refine_diff_density_min -0.986
_refine_diff_density_rms 0.167
_refine_ls_extinction_method none
_refine_ls_goodness_of_fit_ref 0.893
_refine_ls_hydrogen_treatment mixed
_refine_ls_matrix_type full
_refine_ls_number_parameters 401
_refine_ls_number_reflns 7454
_refine_ls_number_restraints 0
_refine_ls_restrained_S_all 0.893
_refine_ls_R_factor_all 0.1655
_refine_ls_R_factor_gt 0.0810
_refine_ls_shift/su_max 0.000
_refine_ls_shift/su_mean 0.000
_refine_ls_structure_factor_coef Fsqd
_refine_ls_weighting_details 'calc w=1/[\s^2^(Fo^2^)+(0.1156P)^2^+0.0000P] where P=(Fo^2^+2Fc^2^)/3'
_refine_ls_weighting_scheme calc
_refine_ls_wR_factor_gt 0.1985
_refine_ls_wR_factor_ref 0.2366
_reflns_number_gt 3112
_reflns_number_total 7454
_reflns_threshold_expression >2sigma(I)
_cod_data_source_file ic0341284si20030205_021052_2.cif
_cod_data_source_block Structure2a
_cod_depositor_comments
;
The following automatic conversions were performed:

'_symmetry_cell_setting' value 'Monoclinic' changed to 'monoclinic'
according to the built-in table from CIF Core dictionary named
'cif_core.dic' version 2.4.1 from 2010-06-29.

Automatic conversion script
Id: cif_fix_values 1646 2011-03-28 12:23:43Z adriana 
;
_cod_database_code 4312310

loop_
_symmetry_equiv_pos_as_xyz
'x, y, z'
'-x+1/2, y+1/2, -z+1/2'
'-x, -y, -z'
'x-1/2, -y-1/2, z-1/2'

loop_
_atom_site_label
_atom_site_type_symbol
_atom_site_fract_x
_atom_site_fract_y
_atom_site_fract_z
_atom_site_U_iso_or_equiv
_atom_site_adp_type
_atom_site_occupancy
_atom_site_symmetry_multiplicity
_atom_site_calc_flag
_atom_site_refinement_flags
_atom_site_disorder_assembly
_atom_site_disorder_group
Ni1 Ni 0.01123(8) 0.20623(4) 0.82313(5) 0.0224(2) Uani 1 1 d . . .
P1 P 0.09453(15) 0.14991(8) 0.73064(10) 0.0226(4) Uani 1 1 d . . .
O1 O -0.1415(4) 0.1517(2) 0.7996(3) 0.0266(10) Uani 1 1 d . . .
N1 N -0.0534(5) 0.2515(2) 0.9188(3) 0.0200(11) Uani 1 1 d . . .
N5 N -0.5201(5) 0.0901(3) 1.0009(4) 0.0309(13) Uani 1 1 d . . .
N4 N 0.1607(5) 0.1352(3) 0.5658(3) 0.0266(12) Uani 1 1 d . . .
O2 O -0.6055(4) 0.0490(2) 0.9723(3) 0.0374(12) Uani 1 1 d . . .
N3 N 0.2960(5) 0.0726(3) 0.6880(3) 0.0295(13) Uani 1 1 d . . .
C10 C 0.0957(6) 0.3007(3) 1.0465(4) 0.0210(13) Uani 1 1 d . . .
C8 C -0.2301(6) 0.1392(3) 0.8481(4) 0.0225(14) Uani 1 1 d . . .
C11 C 0.1587(6) 0.3558(3) 1.0860(4) 0.0246(14) Uani 1 1 d . . .
H11 H 0.2136 0.3519 1.1424 0.030 Uiso 1 1 calc R . .
C13 C 0.0638(6) 0.4222(3) 0.9646(4) 0.0255(14) Uani 1 1 d . . .
H13 H 0.0531 0.4638 0.9375 0.031 Uiso 1 1 calc R . .
C31 C 0.1630(6) 0.3083(3) 0.7625(4) 0.0277(15) Uani 1 1 d . . .
H31 H 0.0857 0.3127 0.7177 0.033 Uiso 1 1 calc R . .
C1 C 0.1654(6) 0.2589(3) 0.8250(4) 0.0240(14) Uani 1 1 d . . .
C23 C 0.2633(6) 0.1136(3) 0.7590(4) 0.0275(15) Uani 1 1 d . . .
H23A H 0.3309 0.1488 0.7720 0.033 Uiso 1 1 calc R . .
H23B H 0.2685 0.0868 0.8126 0.033 Uiso 1 1 calc R . .
C7 C -0.3245(6) 0.0888(3) 0.8228(4) 0.0264(15) Uani 1 1 d . . .
H7 H -0.3228 0.0654 0.7702 0.032 Uiso 1 1 calc R . .
C6 C -0.4176(6) 0.0733(3) 0.8720(4) 0.0251(14) Uani 1 1 d . . .
H6 H -0.4796 0.0390 0.8542 0.030 Uiso 1 1 calc R . .
C14 C -0.0020(6) 0.3689(3) 0.9216(4) 0.0203(13) Uani 1 1 d . . .
N2 N 0.0637(5) 0.0395(3) 0.6275(3) 0.0311(13) Uani 1 1 d . . .
C21 C 0.1118(7) 0.1840(3) 0.6244(4) 0.0304(15) Uani 1 1 d . . .
H21A H 0.0236 0.2011 0.5947 0.036 Uiso 1 1 calc R . .
H21B H 0.1756 0.2210 0.6340 0.036 Uiso 1 1 calc R . .
C15 C -0.1014(6) 0.3774(3) 0.8357(4) 0.0214(13) Uani 1 1 d . . .
H15 H -0.1011 0.3362 0.8015 0.026 Uiso 1 1 calc R . .
C30 C 0.2691(6) 0.3505(3) 0.7639(4) 0.0291(15) Uani 1 1 d . . .
H30 H 0.2642 0.3838 0.7209 0.035 Uiso 1 1 calc R . .
C17 C -0.0645(6) 0.4329(3) 0.7792(4) 0.0283(15) Uani 1 1 d . . .
H17A H -0.0773 0.4747 0.8071 0.042 Uiso 1 1 calc R . .
H17B H -0.1222 0.4311 0.7212 0.042 Uiso 1 1 calc R . .
H17C H 0.0298 0.4285 0.7732 0.042 Uiso 1 1 calc R . .
C3 C -0.2395(6) 0.1768(3) 0.9245(4) 0.0234(14) Uani 1 1 d . . .
O3 O -0.5157(5) 0.1146(3) 1.0726(3) 0.0480(14) Uani 1 1 d . . .
C9 C 0.0154(5) 0.3081(3) 0.9636(4) 0.0209(13) Uani 1 1 d . . .
C25 C 0.2946(6) 0.1114(3) 0.6086(4) 0.0318(16) Uani 1 1 d . . .
H25A H 0.3324 0.0847 0.5659 0.038 Uiso 1 1 calc R . .
H25B H 0.3545 0.1494 0.6238 0.038 Uiso 1 1 calc R . .
C2 C -0.1557(6) 0.2309(3) 0.9514(4) 0.0237(14) Uani 1 1 d . . .
H2 H -0.1765 0.2552 0.9991 0.028 Uiso 1 1 calc R . .
C22 C 0.0010(6) 0.0756(3) 0.6912(4) 0.0282(15) Uani 1 1 d . . .
H22A H -0.0043 0.0470 0.7417 0.034 Uiso 1 1 calc R . .
H22B H -0.0919 0.0877 0.6635 0.034 Uiso 1 1 calc R . .
C5 C -0.4220(6) 0.1076(3) 0.9481(4) 0.0243(14) Uani 1 1 d . . .
C24 C 0.2003(6) 0.0192(3) 0.6667(4) 0.0314(16) Uani 1 1 d . . .
H24A H 0.1966 -0.0055 0.7210 0.038 Uiso 1 1 calc R . .
H24B H 0.2339 -0.0107 0.6257 0.038 Uiso 1 1 calc R . .
C4 C -0.3369(6) 0.1593(3) 0.9733(4) 0.0284(15) Uani 1 1 d . . .
H4 H -0.3445 0.1833 1.0244 0.034 Uiso 1 1 calc R . .
C27 C 0.2851(6) 0.2519(3) 0.8871(4) 0.0285(15) Uani 1 1 d . . .
H27 H 0.2925 0.2174 0.9283 0.034 Uiso 1 1 calc R . .
C18 C 0.1157(6) 0.2363(3) 1.0955(4) 0.0305(15) Uani 1 1 d . . .
H18 H 0.0756 0.2009 1.0546 0.037 Uiso 1 1 calc R . .
C26 C 0.0696(7) 0.0806(3) 0.5494(4) 0.0302(16) Uani 1 1 d . . .
H26A H 0.0968 0.0529 0.5035 0.036 Uiso 1 1 calc R . .
H26B H -0.0218 0.0973 0.5262 0.036 Uiso 1 1 calc R . .
C12 C 0.1446(6) 0.4157(3) 1.0462(4) 0.0295(15) Uani 1 1 d . . .
H12 H 0.1900 0.4526 1.0746 0.035 Uiso 1 1 calc R . .
C29 C 0.3816(7) 0.3442(4) 0.8274(5) 0.0404(19) Uani 1 1 d . . .
H29 H 0.4538 0.3742 0.8296 0.048 Uiso 1 1 calc R . .
C28 C 0.3911(6) 0.2938(4) 0.8894(4) 0.0343(17) Uani 1 1 d . . .
H28 H 0.4702 0.2888 0.9326 0.041 Uiso 1 1 calc R . .
C16 C -0.2441(6) 0.3875(3) 0.8526(4) 0.0302(15) Uani 1 1 d . . .
H16A H -0.2468 0.4269 0.8879 0.045 Uiso 1 1 calc R . .
H16B H -0.2706 0.3498 0.8842 0.045 Uiso 1 1 calc R . .
H16C H -0.3063 0.3923 0.7965 0.045 Uiso 1 1 calc R . .
C20 C 0.0417(7) 0.2375(4) 1.1736(5) 0.045(2) Uani 1 1 d . . .
H20A H 0.0788 0.2724 1.2141 0.068 Uiso 1 1 calc R . .
H20B H 0.0534 0.1956 1.2041 0.068 Uiso 1 1 calc R . .
H20C H -0.0543 0.2455 1.1523 0.068 Uiso 1 1 calc R . .
C19 C 0.2636(6) 0.2203(3) 1.1284(4) 0.0330(16) Uani 1 1 d . . .
H19A H 0.3150 0.2295 1.0821 0.050 Uiso 1 1 calc R . .
H19B H 0.2728 0.1740 1.1442 0.050 Uiso 1 1 calc R . .
H19C H 0.2982 0.2469 1.1800 0.050 Uiso 1 1 calc R . .
Cl2S Cl 0.0866(2) 0.09118(11) -0.04551(14) 0.0602(6) Uani 1 1 d . . .
Cl1S Cl 0.0348(2) 0.06239(12) 0.12842(14) 0.0693(7) Uani 1 1 d . . .
C1S C 0.1444(9) 0.0489(5) 0.0533(5) 0.068(3) Uani 1 1 d . . .
H1S1 H 0.2360 0.0640 0.0793 0.082 Uiso 1 1 calc R . .
H1S2 H 0.1490 0.0017 0.0412 0.082 Uiso 1 1 calc R . .

loop_
_atom_site_aniso_label
_atom_site_aniso_U_11
_atom_site_aniso_U_22
_atom_site_aniso_U_33
_atom_site_aniso_U_23
_atom_site_aniso_U_13
_atom_site_aniso_U_12
Ni1 0.0235(4) 0.0248(5) 0.0193(4) -0.0013(4) 0.0049(3) -0.0018(4)
P1 0.0229(8) 0.0237(9) 0.0216(8) 0.0017(7) 0.0048(7) 0.0000(7)
O1 0.026(2) 0.036(3) 0.019(2) -0.0021(19) 0.0090(18) -0.006(2)
N1 0.019(2) 0.020(3) 0.020(3) 0.001(2) 0.000(2) 0.000(2)
N5 0.027(3) 0.031(3) 0.034(3) 0.004(3) 0.004(3) -0.002(3)
N4 0.033(3) 0.026(3) 0.022(3) 0.000(2) 0.010(2) 0.003(2)
O2 0.031(3) 0.042(3) 0.040(3) 0.004(2) 0.009(2) -0.008(2)
N3 0.027(3) 0.032(3) 0.031(3) 0.000(3) 0.011(2) 0.002(2)
C10 0.020(3) 0.024(3) 0.022(3) 0.004(3) 0.010(2) 0.001(3)
C8 0.021(3) 0.023(3) 0.021(3) 0.001(3) 0.000(3) 0.001(3)
C11 0.027(3) 0.025(4) 0.021(3) -0.004(3) 0.004(3) -0.002(3)
C13 0.023(3) 0.032(4) 0.023(3) 0.000(3) 0.008(3) 0.001(3)
C31 0.024(3) 0.030(4) 0.031(4) -0.007(3) 0.010(3) 0.001(3)
C1 0.024(3) 0.023(4) 0.026(3) -0.003(3) 0.007(3) 0.004(3)
C23 0.031(4) 0.029(4) 0.024(3) -0.001(3) 0.008(3) 0.002(3)
C7 0.027(3) 0.031(4) 0.022(3) -0.003(3) 0.006(3) -0.006(3)
C6 0.025(3) 0.026(4) 0.021(3) 0.000(3) -0.004(3) -0.002(3)
C14 0.020(3) 0.021(3) 0.021(3) -0.005(3) 0.007(3) -0.001(3)
N2 0.031(3) 0.027(3) 0.038(3) -0.005(3) 0.012(3) -0.001(3)
C21 0.036(4) 0.027(4) 0.026(3) -0.001(3) 0.002(3) 0.006(3)
C15 0.025(3) 0.021(3) 0.019(3) -0.002(2) 0.005(3) 0.000(3)
C30 0.029(3) 0.024(4) 0.036(4) -0.007(3) 0.012(3) -0.006(3)
C17 0.033(4) 0.026(4) 0.025(3) 0.003(3) 0.004(3) 0.006(3)
C3 0.025(3) 0.021(3) 0.026(3) -0.001(3) 0.007(3) 0.001(3)
O3 0.051(3) 0.064(4) 0.037(3) -0.017(3) 0.027(3) -0.016(3)
C9 0.018(3) 0.026(4) 0.020(3) -0.001(3) 0.005(2) 0.002(3)
C25 0.036(4) 0.027(4) 0.038(4) -0.004(3) 0.024(3) -0.005(3)
C2 0.026(3) 0.028(4) 0.019(3) -0.003(3) 0.007(3) -0.001(3)
C22 0.029(3) 0.030(4) 0.027(4) -0.001(3) 0.010(3) -0.004(3)
C5 0.023(3) 0.028(4) 0.025(3) 0.005(3) 0.012(3) -0.002(3)
C24 0.041(4) 0.022(4) 0.033(4) -0.003(3) 0.012(3) 0.007(3)
C4 0.024(3) 0.035(4) 0.026(3) -0.002(3) 0.007(3) 0.002(3)
C27 0.027(3) 0.033(4) 0.026(3) -0.006(3) 0.008(3) -0.005(3)
C18 0.031(4) 0.031(4) 0.027(4) 0.008(3) 0.000(3) -0.004(3)
C26 0.040(4) 0.033(4) 0.019(3) -0.008(3) 0.009(3) 0.005(3)
C12 0.033(4) 0.034(4) 0.021(3) -0.008(3) 0.004(3) -0.006(3)
C29 0.037(4) 0.039(5) 0.054(5) -0.017(4) 0.032(4) -0.013(4)
C28 0.023(3) 0.048(5) 0.031(4) -0.020(4) 0.004(3) 0.000(3)
C16 0.026(3) 0.039(4) 0.023(3) 0.002(3) -0.001(3) 0.003(3)
C20 0.040(4) 0.045(5) 0.053(5) 0.025(4) 0.014(4) 0.007(4)
C19 0.031(4) 0.038(4) 0.028(4) 0.004(3) 0.000(3) 0.002(3)
Cl2S 0.0704(15) 0.0590(15) 0.0511(13) 0.0018(11) 0.0105(11) 0.0086(12)
Cl1S 0.0832(17) 0.0731(17) 0.0555(14) 0.0001(12) 0.0227(13) -0.0113(14)
C1S 0.071(6) 0.079(7) 0.058(6) 0.024(5) 0.019(5) 0.015(5)

loop_
_atom_type_symbol
_atom_type_description
_atom_type_scat_dispersion_real
_atom_type_scat_dispersion_imag
_atom_type_scat_source
C C 0.0033 0.0016 'International Tables Vol C Tables 4.2.6.8 and 6.1.1.4'
H H 0.0000 0.0000 'International Tables Vol C Tables 4.2.6.8 and 6.1.1.4'
N N 0.0061 0.0033 'International Tables Vol C Tables 4.2.6.8 and 6.1.1.4'
O O 0.0106 0.0060 'International Tables Vol C Tables 4.2.6.8 and 6.1.1.4'
P P 0.1023 0.0942 'International Tables Vol C Tables 4.2.6.8 and 6.1.1.4'
Ni Ni 0.3393 1.1124 'International Tables Vol C Tables 4.2.6.8 and 6.1.1.4'
Cl Cl 0.1484 0.1585 'International Tables Vol C Tables 4.2.6.8 and 6.1.1.4'

loop_
_geom_angle_atom_site_label_1
_geom_angle_atom_site_label_2
_geom_angle_atom_site_label_3
_geom_angle
_geom_angle_site_symmetry_1
_geom_angle_site_symmetry_3
_geom_angle_publ_flag
O1 Ni1 C1 169.7(2) . . ?
O1 Ni1 N1 92.99(18) . . ?
C1 Ni1 N1 96.1(2) . . ?
O1 Ni1 P1 87.68(13) . . ?
C1 Ni1 P1 83.85(18) . . ?
N1 Ni1 P1 173.33(15) . . ?
C21 P1 C22 98.4(3) . . ?
C21 P1 C23 97.6(3) . . ?
C22 P1 C23 98.1(3) . . ?
C21 P1 Ni1 121.0(2) . . ?
C22 P1 Ni1 115.5(2) . . ?
C23 P1 Ni1 121.5(2) . . ?
C8 O1 Ni1 129.3(4) . . ?
C2 N1 C9 114.6(5) . . ?
C2 N1 Ni1 122.5(4) . . ?
C9 N1 Ni1 122.7(4) . . ?
O3 N5 O2 121.3(5) . . ?
O3 N5 C5 120.2(5) . . ?
O2 N5 C5 118.4(5) . . ?
C26 N4 C25 109.0(5) . . ?
C26 N4 C21 110.8(5) . . ?
C25 N4 C21 109.0(5) . . ?
C24 N3 C25 108.3(5) . . ?
C24 N3 C23 111.6(5) . . ?
C25 N3 C23 110.5(5) . . ?
C11 C10 C9 117.5(6) . . ?
C11 C10 C18 118.8(5) . . ?
C9 C10 C18 123.7(6) . . ?
O1 C8 C7 119.1(5) . . ?
O1 C8 C3 122.1(5) . . ?
C7 C8 C3 118.7(5) . . ?
C12 C11 C10 122.1(6) . . ?
C12 C13 C14 121.1(6) . . ?
C30 C31 C1 122.1(6) . . ?
C31 C1 C27 116.7(6) . . ?
C31 C1 Ni1 119.6(5) . . ?
C27 C1 Ni1 123.7(5) . . ?
N3 C23 P1 112.3(4) . . ?
C6 C7 C8 121.2(6) . . ?
C7 C6 C5 119.9(6) . . ?
C13 C14 C9 118.0(5) . . ?
C13 C14 C15 120.7(5) . . ?
C9 C14 C15 120.9(5) . . ?
C24 N2 C22 110.8(5) . . ?
C24 N2 C26 108.9(5) . . ?
C22 N2 C26 110.4(5) . . ?
N4 C21 P1 112.9(4) . . ?
C17 C15 C14 113.4(5) . . ?
C17 C15 C16 109.7(5) . . ?
C14 C15 C16 110.9(5) . . ?
C29 C30 C31 119.7(7) . . ?
C4 C3 C2 119.1(6) . . ?
C4 C3 C8 118.2(6) . . ?
C2 C3 C8 122.7(5) . . ?
C10 C9 C14 121.7(6) . . ?
C10 C9 N1 119.8(5) . . ?
C14 C9 N1 118.5(5) . . ?
N3 C25 N4 115.1(5) . . ?
N1 C2 C3 128.1(6) . . ?
N2 C22 P1 112.5(4) . . ?
C4 C5 C6 121.1(6) . . ?
C4 C5 N5 119.4(5) . . ?
C6 C5 N5 119.5(6) . . ?
N3 C24 N2 114.6(5) . . ?
C5 C4 C3 120.7(6) . . ?
C28 C27 C1 121.7(6) . . ?
C10 C18 C19 112.7(5) . . ?
C10 C18 C20 109.9(5) . . ?
C19 C18 C20 109.3(5) . . ?
N4 C26 N2 114.7(5) . . ?
C11 C12 C13 119.6(6) . . ?
C30 C29 C28 120.4(6) . . ?
C27 C28 C29 119.3(6) . . ?
Cl2S C1S Cl1S 110.4(5) . . ?

loop_
_geom_bond_atom_site_label_1
_geom_bond_atom_site_label_2
_geom_bond_distance
_geom_bond_site_symmetry_2
_geom_bond_publ_flag
Ni1 O1 1.888(4) . ?
Ni1 C1 1.893(6) . ?
Ni1 N1 1.964(5) . ?
Ni1 P1 2.1345(18) . ?
P1 C21 1.831(6) . ?
P1 C22 1.839(6) . ?
P1 C23 1.841(6) . ?
O1 C8 1.299(7) . ?
N1 C2 1.304(7) . ?
N1 C9 1.462(7) . ?
N5 O3 1.215(7) . ?
N5 O2 1.231(6) . ?
N5 C5 1.444(7) . ?
N4 C26 1.443(8) . ?
N4 C25 1.477(8) . ?
N4 C21 1.497(8) . ?
N3 C24 1.459(8) . ?
N3 C25 1.466(8) . ?
N3 C23 1.473(7) . ?
C10 C11 1.384(8) . ?
C10 C9 1.397(8) . ?
C10 C18 1.521(8) . ?
C8 C7 1.413(8) . ?
C8 C3 1.432(8) . ?
C11 C12 1.373(8) . ?
C13 C12 1.382(8) . ?
C13 C14 1.386(8) . ?
C31 C30 1.377(8) . ?
C31 C1 1.401(9) . ?
C1 C27 1.409(8) . ?
C7 C6 1.356(8) . ?
C6 C5 1.383(8) . ?
C14 C9 1.405(8) . ?
C14 C15 1.525(8) . ?
N2 C24 1.464(8) . ?
N2 C22 1.471(7) . ?
N2 C26 1.486(8) . ?
C15 C17 1.524(8) . ?
C15 C16 1.528(8) . ?
C30 C29 1.368(9) . ?
C3 C4 1.397(8) . ?
C3 C2 1.413(8) . ?
C5 C4 1.377(8) . ?
C27 C28 1.369(9) . ?
C18 C19 1.526(8) . ?
C18 C20 1.538(9) . ?
C29 C28 1.405(10) . ?
Cl2S C1S 1.766(8) . ?
Cl1S C1S 1.773(8) . ?
